data_7123514
loop_
_publ_author_name
'Barisic, Damir'
'Lebon, Jakob'
'Maichle-moessmer, Caecilia'
'Anwander, Reiner'

_publ_section_title
;
 Pentadienyl migration and abstraction in yttrium aluminabenzene complexes
 including a single-component catalyst for isoprene polymerization
;
_journal_name_full 'Chemical Communications'
_journal_paper_doi 10.1039/C9CC02857A
_journal_year 2019
_chemical_formula_sum 'C27 H49 Al'
_chemical_formula_weight 400.64
_chemical_properties_physical Air-sensitive,Moisture-sensitive
_space_group_crystal_system monoclinic
_space_group_IT_number 14
_space_group_name_Hall '-P 2ybc'
_space_group_name_H-M_alt 'P 1 21/c 1'
_symmetry_space_group_name_Hall '-P 2ybc'
_symmetry_space_group_name_H-M 'P 1 21/c 1'
_atom_sites_solution_hydrogens mixed
_audit_creation_method SHELXL-2014/7
_audit_update_record
;
2019-04-11 deposited with the CCDC.    2019-05-22 downloaded from the CCDC.
;
_cell_angle_alpha 90
_cell_angle_beta 107.151(2)
_cell_angle_gamma 90
_cell_formula_units_Z 4
_cell_length_a 12.3276(9)
_cell_length_b 11.8951(8)
_cell_length_c 19.0841(14)
_cell_measurement_reflns_used 158
_cell_measurement_temperature 100(2)
_cell_measurement_theta_max 26.155
_cell_measurement_theta_min 2.248
_cell_volume 2674.0(3)
_computing_cell_refinement 'SAINT V8.37A (Bruker AXS Inc., 2015)'
_computing_data_collection 'Bruker Apex3'
_computing_data_reduction 'SAINT V8.37A (Bruker AXS Inc., 2015)'
_computing_structure_refinement 'SHELXL-2014/7 (Sheldrick, 2014)'
_computing_structure_solution 'XT, VERSION 2014/5,SHELXS-13 (Sheldrick 2008)'
_diffrn_ambient_temperature 100(2)
_diffrn_measured_fraction_theta_full 0.999
_diffrn_measured_fraction_theta_max 0.999
_diffrn_measurement_device_type 'Bruker APEX II DUO'
_diffrn_measurement_method 'omega scans'
_diffrn_radiation_type MoK\a
_diffrn_radiation_wavelength 0.71073
_diffrn_reflns_av_R_equivalents 0.0631
_diffrn_reflns_av_unetI/netI 0.0240
_diffrn_reflns_Laue_measured_fraction_full 0.999
_diffrn_reflns_Laue_measured_fraction_max 0.999
_diffrn_reflns_limit_h_max 15
_diffrn_reflns_limit_h_min -15
_diffrn_reflns_limit_k_max 15
_diffrn_reflns_limit_k_min -15
_diffrn_reflns_limit_l_max 24
_diffrn_reflns_limit_l_min -24
_diffrn_reflns_number 92611
_diffrn_reflns_point_group_measured_fraction_full 0.999
_diffrn_reflns_point_group_measured_fraction_max 0.999
_diffrn_reflns_theta_full 25.242
_diffrn_reflns_theta_max 27.102
_diffrn_reflns_theta_min 1.729
_diffrn_source 'ImuS-focus sealed tube'
_exptl_absorpt_coefficient_mu 0.085
_exptl_absorpt_correction_T_max 0.6632
_exptl_absorpt_correction_T_min 0.5898
_exptl_absorpt_correction_type numerical
_exptl_absorpt_process_details sadabs
_exptl_crystal_colour 'light yellow'
_exptl_crystal_density_diffrn 0.995
_exptl_crystal_description block
_exptl_crystal_F_000 896
_exptl_crystal_size_max 0.441
_exptl_crystal_size_mid 0.146
_exptl_crystal_size_min 0.135
_exptl_transmission_factor_max 0.7460
_exptl_transmission_factor_min 0.6634
_refine_diff_density_max 0.347
_refine_diff_density_min -0.197
_refine_diff_density_rms 0.039
_refine_ls_extinction_method none
_refine_ls_goodness_of_fit_ref 1.015
_refine_ls_hydrogen_treatment mixed
_refine_ls_matrix_type full
_refine_ls_number_parameters 298
_refine_ls_number_reflns 5889
_refine_ls_number_restraints 0
_refine_ls_restrained_S_all 1.015
_refine_ls_R_factor_all 0.0453
_refine_ls_R_factor_gt 0.0364
_refine_ls_shift/su_max 0.001
_refine_ls_shift/su_mean 0.000
_refine_ls_structure_factor_coef Fsqd
_refine_ls_weighting_details 'w=1/[\s^2^(Fo^2^)+(0.0458P)^2^+1.0791P] where P=(Fo^2^+2Fc^2^)/3'
_refine_ls_weighting_scheme calc
_refine_ls_wR_factor_gt 0.0921
_refine_ls_wR_factor_ref 0.0987
_reflns_Friedel_coverage 0.000
_reflns_number_gt 4982
_reflns_number_total 5889
_reflns_threshold_expression 'I > 2\s(I)'
_cod_data_source_file c9cc02857a2.cif
_cod_data_source_block 5_mo_jl010_0m_a
_cod_database_code 7123514
_shelx_shelxl_version_number 2014/7
_shelx_space_group_comment
;
The symmetry employed for this shelxl refinement is uniquely defined
by the following loop, which should always be used as a source of
symmetry information in preference to the above space-group names.
They are only intended as comments.
;
_shelx_estimated_absorpt_t_min 0.963
_shelx_estimated_absorpt_t_max 0.989

loop_
_space_group_symop_operation_xyz
'x, y, z'
'-x, y+1/2, -z+1/2'
'-x, -y, -z'
'x, -y-1/2, z-1/2'

loop_
_atom_site_label
_atom_site_type_symbol
_atom_site_fract_x
_atom_site_fract_y
_atom_site_fract_z
_atom_site_U_iso_or_equiv
_atom_site_adp_type
_atom_site_occupancy
_atom_site_site_symmetry_order
_atom_site_calc_flag
_atom_site_refinement_flags_posn
_atom_site_refinement_flags_adp
Al1 Al 0.76779(3) 0.53732(3) 0.78521(2) 0.01455(9) Uani 1 1 d . .
C1 C 0.84099(10) 0.56246(11) 0.89261(7) 0.0204(2) Uani 1 1 d . .
H1A H 0.8643(14) 0.4874(14) 0.9125(9) 0.035(4) Uiso 1 1 d . .
H1B H 0.9112(14) 0.6072(14) 0.9033(9) 0.036(4) Uiso 1 1 d . .
C2 C 0.75903(9) 0.61232(9) 0.92812(6) 0.0160(2) Uani 1 1 d . .
C3 C 0.64753(10) 0.58387(9) 0.90787(6) 0.0169(2) Uani 1 1 d . .
H3 H 0.6031 0.6138 0.9365 0.020 Uiso 1 1 calc R U
C4 C 0.58900(9) 0.51181(9) 0.84647(6) 0.0155(2) Uani 1 1 d . .
C5 C 0.64058(10) 0.42397(9) 0.82344(7) 0.0174(2) Uani 1 1 d . .
H5A H 0.7092(12) 0.3932(12) 0.8541(8) 0.025(4) Uiso 1 1 d . .
H5B H 0.6000(12) 0.3802(12) 0.7816(8) 0.024(4) Uiso 1 1 d . .
C6 C 0.46317(9) 0.53828(9) 0.80942(6) 0.0179(2) Uani 1 1 d . .
C7 C 0.41715(10) 0.48120(11) 0.73451(7) 0.0243(3) Uani 1 1 d . .
H7A H 0.3376 0.5027 0.7124 0.036 Uiso 1 1 calc R U
H7B H 0.4224 0.3994 0.7408 0.036 Uiso 1 1 calc R U
H7C H 0.4620 0.5049 0.7024 0.036 Uiso 1 1 calc R U
C8 C 0.44174(11) 0.66544(10) 0.79879(8) 0.0271(3) Uani 1 1 d . .
H8A H 0.4861 0.6955 0.7681 0.041 Uiso 1 1 calc R U
H8B H 0.4646 0.7029 0.8466 0.041 Uiso 1 1 calc R U
H8C H 0.3608 0.6789 0.7749 0.041 Uiso 1 1 calc R U
C9 C 0.39781(10) 0.49205(11) 0.86095(7) 0.0248(3) Uani 1 1 d . .
H9A H 0.3172 0.5111 0.8412 0.037 Uiso 1 1 calc R U
H9B H 0.4284 0.5255 0.9097 0.037 Uiso 1 1 calc R U
H9C H 0.4064 0.4102 0.8646 0.037 Uiso 1 1 calc R U
C10 C 0.80533(10) 0.70256(10) 0.98693(6) 0.0184(2) Uani 1 1 d . .
C11 C 0.85273(11) 0.80157(11) 0.95341(7) 0.0243(3) Uani 1 1 d . .
H11A H 0.9155 0.7753 0.9359 0.037 Uiso 1 1 calc R U
H11B H 0.8803 0.8599 0.9907 0.037 Uiso 1 1 calc R U
H11C H 0.7926 0.8327 0.9122 0.037 Uiso 1 1 calc R U
C12 C 0.90093(13) 0.64961(12) 1.04881(7) 0.0339(3) Uani 1 1 d . .
H12A H 0.9620 0.6246 1.0293 0.051 Uiso 1 1 calc R U
H12B H 0.8711 0.5850 1.0691 0.051 Uiso 1 1 calc R U
H12C H 0.9307 0.7054 1.0875 0.051 Uiso 1 1 calc R U
C13 C 0.71581(12) 0.75011(12) 1.01986(8) 0.0320(3) Uani 1 1 d . .
H13A H 0.6551 0.7859 0.9811 0.048 Uiso 1 1 calc R U
H13B H 0.7511 0.8059 1.0575 0.048 Uiso 1 1 calc R U
H13C H 0.6839 0.6890 1.0420 0.048 Uiso 1 1 calc R U
C14 C 0.82685(10) 0.41324(9) 0.73633(6) 0.0155(2) Uani 1 1 d . .
H14A H 0.8799(12) 0.3728(12) 0.7765(8) 0.023(4) Uiso 1 1 d . .
H14B H 0.7623(12) 0.3632(12) 0.7146(7) 0.023(3) Uiso 1 1 d . .
C15 C 0.88237(9) 0.44814(9) 0.67949(6) 0.0140(2) Uani 1 1 d . .
C16 C 0.83074(10) 0.44290(9) 0.60687(6) 0.0171(2) Uani 1 1 d . .
H16 H 0.8732 0.4701 0.5762 0.021 Uiso 1 1 calc R U
C17 C 0.71532(10) 0.39969(10) 0.56879(6) 0.0184(2) Uani 1 1 d . .
C18 C 0.62362(11) 0.43773(12) 0.58436(8) 0.0289(3) Uani 1 1 d . .
H18A H 0.6297(13) 0.4964(14) 0.6203(9) 0.035(4) Uiso 1 1 d . .
H18B H 0.5484(14) 0.4105(13) 0.5598(9) 0.033(4) Uiso 1 1 d . .
C19 C 0.70917(10) 0.31060(10) 0.50946(6) 0.0199(2) Uani 1 1 d . .
C20 C 0.78312(12) 0.20975(11) 0.54423(8) 0.0303(3) Uani 1 1 d . .
H20A H 0.7793 0.1525 0.5067 0.045 Uiso 1 1 calc R U
H20B H 0.7553 0.1780 0.5831 0.045 Uiso 1 1 calc R U
H20C H 0.8619 0.2344 0.5651 0.045 Uiso 1 1 calc R U
C21 C 0.75455(14) 0.36029(13) 0.44943(7) 0.0372(4) Uani 1 1 d . .
H21A H 0.7452 0.3054 0.4098 0.056 Uiso 1 1 calc R U
H21B H 0.8352 0.3784 0.4702 0.056 Uiso 1 1 calc R U
H21C H 0.7122 0.4288 0.4299 0.056 Uiso 1 1 calc R U
C22 C 0.58793(11) 0.26873(13) 0.47413(8) 0.0319(3) Uani 1 1 d . .
H22A H 0.5397 0.3319 0.4507 0.048 Uiso 1 1 calc R U
H22B H 0.5583 0.2359 0.5119 0.048 Uiso 1 1 calc R U
H22C H 0.5881 0.2116 0.4372 0.048 Uiso 1 1 calc R U
C23 C 1.00671(9) 0.48758(9) 0.70873(6) 0.0149(2) Uani 1 1 d . .
C24 C 1.04980(10) 0.54674(10) 0.65073(7) 0.0222(3) Uani 1 1 d . .
H24A H 1.0480 0.4941 0.6109 0.033 Uiso 1 1 calc R U
H24B H 1.1279 0.5725 0.6731 0.033 Uiso 1 1 calc R U
H24C H 1.0011 0.6114 0.6311 0.033 Uiso 1 1 calc R U
C25 C 1.08228(10) 0.38383(10) 0.73559(6) 0.0190(2) Uani 1 1 d . .
H25A H 1.0743 0.3316 0.6946 0.029 Uiso 1 1 calc R U
H25B H 1.0590 0.3463 0.7745 0.029 Uiso 1 1 calc R U
H25C H 1.1617 0.4075 0.7547 0.029 Uiso 1 1 calc R U
C26 C 1.02150(10) 0.56918(10) 0.77324(7) 0.0216(3) Uani 1 1 d . .
H26A H 1.0999 0.5966 0.7892 0.032 Uiso 1 1 calc R U
H26B H 1.0045 0.5301 0.8140 0.032 Uiso 1 1 calc R U
H26C H 0.9695 0.6329 0.7577 0.032 Uiso 1 1 calc R U
C27 C 0.69690(10) 0.66893(9) 0.72675(6) 0.0176(2) Uani 1 1 d . .
H27A H 0.7421 0.6916 0.6946 0.026 Uiso 1 1 calc R U
H27B H 0.6934 0.7312 0.7597 0.026 Uiso 1 1 calc R U
H27C H 0.6199 0.6495 0.6969 0.026 Uiso 1 1 calc R U

loop_
_atom_site_aniso_label
_atom_site_aniso_U_11
_atom_site_aniso_U_22
_atom_site_aniso_U_33
_atom_site_aniso_U_23
_atom_site_aniso_U_13
_atom_site_aniso_U_12
Al1 0.01465(17) 0.01592(17) 0.01350(17) -0.00248(12) 0.00478(13) -0.00015(12)
C1 0.0147(5) 0.0270(6) 0.0184(6) -0.0064(5) 0.0034(4) 0.0024(5)
C2 0.0198(5) 0.0181(5) 0.0100(5) 0.0007(4) 0.0044(4) 0.0024(4)
C3 0.0199(6) 0.0173(5) 0.0154(5) 0.0000(4) 0.0083(4) 0.0016(4)
C4 0.0168(5) 0.0154(5) 0.0159(5) 0.0035(4) 0.0074(4) -0.0015(4)
C5 0.0186(6) 0.0144(5) 0.0199(6) 0.0011(4) 0.0070(5) -0.0008(4)
C6 0.0157(5) 0.0155(5) 0.0223(6) 0.0011(4) 0.0056(4) -0.0006(4)
C7 0.0197(6) 0.0269(6) 0.0239(6) 0.0000(5) 0.0026(5) -0.0020(5)
C8 0.0205(6) 0.0195(6) 0.0399(8) 0.0039(5) 0.0065(5) 0.0042(5)
C9 0.0188(6) 0.0284(6) 0.0300(7) -0.0001(5) 0.0114(5) -0.0024(5)
C10 0.0216(6) 0.0212(6) 0.0132(5) -0.0024(4) 0.0063(4) -0.0019(5)
C11 0.0283(6) 0.0247(6) 0.0214(6) -0.0009(5) 0.0093(5) -0.0059(5)
C12 0.0464(8) 0.0290(7) 0.0169(6) -0.0018(5) -0.0052(6) -0.0007(6)
C13 0.0371(7) 0.0344(7) 0.0326(7) -0.0180(6) 0.0227(6) -0.0118(6)
C14 0.0168(5) 0.0158(5) 0.0146(5) -0.0019(4) 0.0056(4) -0.0012(4)
C15 0.0148(5) 0.0116(5) 0.0163(5) -0.0014(4) 0.0053(4) 0.0008(4)
C16 0.0187(5) 0.0177(5) 0.0159(5) -0.0009(4) 0.0065(4) -0.0009(4)
C17 0.0208(6) 0.0206(6) 0.0126(5) -0.0008(4) 0.0029(4) -0.0015(4)
C18 0.0196(6) 0.0368(7) 0.0274(7) -0.0122(6) 0.0026(5) -0.0002(5)
C19 0.0221(6) 0.0227(6) 0.0152(5) -0.0030(4) 0.0061(4) -0.0040(5)
C20 0.0326(7) 0.0228(6) 0.0352(7) -0.0044(5) 0.0093(6) -0.0008(5)
C21 0.0580(9) 0.0390(8) 0.0186(6) -0.0071(6) 0.0176(6) -0.0194(7)
C22 0.0267(7) 0.0381(8) 0.0283(7) -0.0153(6) 0.0041(6) -0.0067(6)
C23 0.0144(5) 0.0147(5) 0.0157(5) -0.0007(4) 0.0044(4) 0.0008(4)
C24 0.0192(6) 0.0236(6) 0.0247(6) 0.0052(5) 0.0081(5) -0.0022(5)
C25 0.0177(5) 0.0177(5) 0.0214(6) 0.0002(4) 0.0053(5) 0.0034(4)
C26 0.0182(6) 0.0202(6) 0.0258(6) -0.0082(5) 0.0054(5) -0.0019(5)
C27 0.0205(5) 0.0143(5) 0.0188(6) 0.0003(4) 0.0073(4) -0.0009(4)

loop_
_atom_type_symbol
_atom_type_description
_atom_type_scat_dispersion_real
_atom_type_scat_dispersion_imag
_atom_type_scat_source
C C 0.0033 0.0016 'International Tables Vol C Tables 4.2.6.8 and 6.1.1.4'
H H 0.0000 0.0000 'International Tables Vol C Tables 4.2.6.8 and 6.1.1.4'
Al Al 0.0645 0.0514 'International Tables Vol C Tables 4.2.6.8 and 6.1.1.4'

loop_
_geom_angle_atom_site_label_1
_geom_angle_atom_site_label_2
_geom_angle_atom_site_label_3
_geom_angle
C27 Al1 C14 119.01(5)
C27 Al1 C1 116.83(5)
C14 Al1 C1 118.20(5)
C27 Al1 C5 114.07(5)
C14 Al1 C5 95.17(5)
C1 Al1 C5 84.74(5)
C2 C1 Al1 111.23(8)
C2 C1 H1A 110.2(9)
Al1 C1 H1A 104.7(9)
C2 C1 H1B 111.2(9)
Al1 C1 H1B 113.3(9)
H1A C1 H1B 105.8(13)
C3 C2 C1 122.37(10)
C3 C2 C10 120.62(10)
C1 C2 C10 116.95(10)
C2 C3 C4 126.50(10)
C2 C3 H3 116.8
C4 C3 H3 116.8
C5 C4 C3 122.86(11)
C5 C4 C6 120.87(10)
C3 C4 C6 116.25(9)
C4 C5 Al1 94.48(7)
C4 C5 H5A 120.9(9)
Al1 C5 H5A 81.8(9)
C4 C5 H5B 120.4(9)
Al1 C5 H5B 106.6(8)
H5A C5 H5B 117.1(12)
C7 C6 C4 112.61(9)
C7 C6 C8 108.10(10)
C4 C6 C8 111.91(9)
C7 C6 C9 108.49(10)
C4 C6 C9 106.23(9)
C8 C6 C9 109.42(10)
C6 C7 H7A 109.5
C6 C7 H7B 109.5
H7A C7 H7B 109.5
C6 C7 H7C 109.5
H7A C7 H7C 109.5
H7B C7 H7C 109.5
C6 C8 H8A 109.5
C6 C8 H8B 109.5
H8A C8 H8B 109.5
C6 C8 H8C 109.5
H8A C8 H8C 109.5
H8B C8 H8C 109.5
C6 C9 H9A 109.5
C6 C9 H9B 109.5
H9A C9 H9B 109.5
C6 C9 H9C 109.5
H9A C9 H9C 109.5
H9B C9 H9C 109.5
C13 C10 C11 107.26(10)
C13 C10 C12 108.58(11)
C11 C10 C12 109.55(10)
C13 C10 C2 113.63(10)
C11 C10 C2 109.67(9)
C12 C10 C2 108.10(10)
C10 C11 H11A 109.5
C10 C11 H11B 109.5
H11A C11 H11B 109.5
C10 C11 H11C 109.5
H11A C11 H11C 109.5
H11B C11 H11C 109.5
C10 C12 H12A 109.5
C10 C12 H12B 109.5
H12A C12 H12B 109.5
C10 C12 H12C 109.5
H12A C12 H12C 109.5
H12B C12 H12C 109.5
C10 C13 H13A 109.5
C10 C13 H13B 109.5
H13A C13 H13B 109.5
C10 C13 H13C 109.5
H13A C13 H13C 109.5
H13B C13 H13C 109.5
C15 C14 Al1 116.12(8)
C15 C14 H14A 111.2(8)
Al1 C14 H14A 104.4(8)
C15 C14 H14B 110.3(8)
Al1 C14 H14B 106.5(8)
H14A C14 H14B 107.7(12)
C16 C15 C14 123.60(10)
C16 C15 C23 120.32(10)
C14 C15 C23 116.04(9)
C15 C16 C17 127.87(10)
C15 C16 H16 116.1
C17 C16 H16 116.1
C18 C17 C16 121.84(11)
C18 C17 C19 122.60(11)
C16 C17 C19 115.55(10)
C17 C18 H18A 120.7(10)
C17 C18 H18B 122.5(9)
H18A C18 H18B 116.8(13)
C22 C19 C21 108.68(11)
C22 C19 C20 108.34(11)
C21 C19 C20 108.86(11)
C22 C19 C17 112.26(10)
C21 C19 C17 109.58(10)
C20 C19 C17 109.07(10)
C19 C20 H20A 109.5
C19 C20 H20B 109.5
H20A C20 H20B 109.5
C19 C20 H20C 109.5
H20A C20 H20C 109.5
H20B C20 H20C 109.5
C19 C21 H21A 109.5
C19 C21 H21B 109.5
H21A C21 H21B 109.5
C19 C21 H21C 109.5
H21A C21 H21C 109.5
H21B C21 H21C 109.5
C19 C22 H22A 109.5
C19 C22 H22B 109.5
H22A C22 H22B 109.5
C19 C22 H22C 109.5
H22A C22 H22C 109.5
H22B C22 H22C 109.5
C24 C23 C26 107.71(10)
C24 C23 C25 107.69(9)
C26 C23 C25 108.81(9)
C24 C23 C15 113.44(9)
C26 C23 C15 110.65(9)
C25 C23 C15 108.42(9)
C23 C24 H24A 109.5
C23 C24 H24B 109.5
H24A C24 H24B 109.5
C23 C24 H24C 109.5
H24A C24 H24C 109.5
H24B C24 H24C 109.5
C23 C25 H25A 109.5
C23 C25 H25B 109.5
H25A C25 H25B 109.5
C23 C25 H25C 109.5
H25A C25 H25C 109.5
H25B C25 H25C 109.5
C23 C26 H26A 109.5
C23 C26 H26B 109.5
H26A C26 H26B 109.5
C23 C26 H26C 109.5
H26A C26 H26C 109.5
H26B C26 H26C 109.5
Al1 C27 H27A 109.5
Al1 C27 H27B 109.5
H27A C27 H27B 109.5
Al1 C27 H27C 109.5
H27A C27 H27C 109.5
H27B C27 H27C 109.5

loop_
_geom_bond_atom_site_label_1
_geom_bond_atom_site_label_2
_geom_bond_distance
Al1 C27 1.9709(12)
Al1 C14 1.9948(11)
Al1 C1 2.0035(12)
Al1 C5 2.3418(12)
C1 C2 1.4951(15)
C1 H1A 0.979(17)
C1 H1B 0.985(17)
C2 C3 1.3565(16)
C2 C10 1.5361(15)
C3 C4 1.4593(16)
C3 H3 0.9500
C4 C5 1.3617(16)
C4 C6 1.5358(15)
C5 H5A 0.949(15)
C5 H5B 0.960(15)
C6 C7 1.5325(17)
C6 C8 1.5385(16)
C6 C9 1.5447(16)
C7 H7A 0.9800
C7 H7B 0.9800
C7 H7C 0.9800
C8 H8A 0.9800
C8 H8B 0.9800
C8 H8C 0.9800
C9 H9A 0.9800
C9 H9B 0.9800
C9 H9C 0.9800
C10 C13 1.5302(16)
C10 C11 1.5356(16)
C10 C12 1.5360(17)
C11 H11A 0.9800
C11 H11B 0.9800
C11 H11C 0.9800
C12 H12A 0.9800
C12 H12B 0.9800
C12 H12C 0.9800
C13 H13A 0.9800
C13 H13B 0.9800
C13 H13C 0.9800
C14 C15 1.5016(15)
C14 H14A 0.976(15)
C14 H14B 0.983(15)
C15 C16 1.3452(16)
C15 C23 1.5416(15)
C16 C17 1.4855(16)
C16 H16 0.9500
C17 C18 1.3301(18)
C17 C19 1.5363(16)
C18 H18A 0.965(17)
C18 H18B 0.963(16)
C19 C22 1.5304(17)
C19 C21 1.5339(17)
C19 C20 1.5342(18)
C20 H20A 0.9800
C20 H20B 0.9800
C20 H20C 0.9800
C21 H21A 0.9800
C21 H21B 0.9800
C21 H21C 0.9800
C22 H22A 0.9800
C22 H22B 0.9800
C22 H22C 0.9800
C23 C24 1.5327(15)
C23 C26 1.5358(15)
C23 C25 1.5401(15)
C24 H24A 0.9800
C24 H24B 0.9800
C24 H24C 0.9800
C25 H25A 0.9800
C25 H25B 0.9800
C25 H25C 0.9800
C26 H26A 0.9800
C26 H26B 0.9800
C26 H26C 0.9800
C27 H27A 0.9800
C27 H27B 0.9800
C27 H27C 0.9800
